data_4316778
loop_
_publ_author_name
'Yong Huang'
'Yueh-Hsuan Tsai'
'Wen-Chou Hung'
'Chieh-Shen Lin'
'Wei Wang'
'Jui-Hsien Huang'
'Saikat Dutta'
'Chu-Chieh Lin'

_publ_section_title
;
 Synthesis and Structural Studies of Lithium and Sodium Complexes with
 OOO-Tridentate Bis(phenolate) Ligands: Effective Catalysts for the
 Ring-Opening Polymerization of l-Lactide
;
_journal_name_full 'Inorganic Chemistry'
_journal_page_first 9416
_journal_page_last 9425
_journal_paper_doi 10.1021/ic1011154
_journal_volume 49
_journal_year 2010
_chemical_formula_moiety 'C100 H106 Li2 O6,2(C7)'
_chemical_formula_sum 'C114 H106 Li2 O6'
_chemical_formula_weight 1585.87
_chemical_name_systematic
; 
 ? 
;
_space_group_IT_number 2
_symmetry_cell_setting triclinic
_symmetry_space_group_name_Hall '-P 1'
_symmetry_space_group_name_H-M 'P -1'
_atom_sites_solution_hydrogens geom
_atom_sites_solution_primary direct
_atom_sites_solution_secondary difmap
_audit_creation_method SHELXL-97
_cell_angle_alpha 102.9710(10)
_cell_angle_beta 99.7840(10)
_cell_angle_gamma 118.8160(10)
_cell_formula_units_Z 1
_cell_length_a 13.2853(8)
_cell_length_b 13.4469(8)
_cell_length_c 16.6010(10)
_cell_measurement_reflns_used 4990
_cell_measurement_temperature 293(2)
_cell_measurement_theta_max 25.98
_cell_measurement_theta_min 2.184
_cell_volume 2394.1(3)
_computing_cell_refinement 'Bruker SMART'
_computing_data_collection 'Bruker SMART'
_computing_data_reduction 'Bruker SHELXTL'
_computing_molecular_graphics 'Bruker SHELXTL'
_computing_publication_material 'Bruker SHELXTL'
_computing_structure_refinement 'SHELXL-97 (Sheldrick, 1997)'
_computing_structure_solution 'SHELXS-97 (Sheldrick, 1990)'
_diffrn_ambient_temperature 293(2)
_diffrn_measured_fraction_theta_full 0.984
_diffrn_measured_fraction_theta_max 0.984
_diffrn_measurement_device_type 'Bruker SMART 1000 CCD'
_diffrn_measurement_method '\f and \w scans'
_diffrn_radiation_monochromator graphite
_diffrn_radiation_source 'fine-focus sealed tube'
_diffrn_radiation_type MoK\a
_diffrn_radiation_wavelength 0.71073
_diffrn_reflns_av_R_equivalents 0.0184
_diffrn_reflns_av_sigmaI/netI 0.0310
_diffrn_reflns_limit_h_max 16
_diffrn_reflns_limit_h_min -16
_diffrn_reflns_limit_k_max 16
_diffrn_reflns_limit_k_min -16
_diffrn_reflns_limit_l_max 20
_diffrn_reflns_limit_l_min -20
_diffrn_reflns_number 13110
_diffrn_reflns_theta_full 26.01
_diffrn_reflns_theta_max 26.01
_diffrn_reflns_theta_min 1.77
_exptl_absorpt_coefficient_mu 0.066
_exptl_absorpt_correction_T_max 1.0000
_exptl_absorpt_correction_T_min 0.6887
_exptl_absorpt_correction_type multi-scan
_exptl_absorpt_process_details 'SADABS, Sheldrick (1996)'
_exptl_crystal_colour colorless
_exptl_crystal_density_diffrn 1.100
_exptl_crystal_density_method 'not measured'
_exptl_crystal_description block
_exptl_crystal_F_000 844
_exptl_crystal_size_max 0.25
_exptl_crystal_size_mid 0.13
_exptl_crystal_size_min 0.10
_refine_diff_density_max 0.515
_refine_diff_density_min -0.397
_refine_diff_density_rms 0.056
_refine_ls_extinction_method none
_refine_ls_goodness_of_fit_ref 1.175
_refine_ls_hydrogen_treatment constr
_refine_ls_matrix_type full
_refine_ls_number_parameters 527
_refine_ls_number_reflns 9269
_refine_ls_number_restraints 0
_refine_ls_restrained_S_all 1.175
_refine_ls_R_factor_all 0.0990
_refine_ls_R_factor_gt 0.0716
_refine_ls_shift/su_max 0.000
_refine_ls_shift/su_mean 0.000
_refine_ls_structure_factor_coef Fsqd
_refine_ls_weighting_details 'calc w=1/[\s^2^(Fo^2^)+(0.1400P)^2^+0.0000P] where P=(Fo^2^+2Fc^2^)/3'
_refine_ls_weighting_scheme calc
_refine_ls_wR_factor_gt 0.2180
_refine_ls_wR_factor_ref 0.2421
_reflns_number_gt 6143
_reflns_number_total 9269
_reflns_threshold_expression >2sigma(I)
_cod_data_source_file ic1011154_si_001.cif
_cod_data_source_block hy10m
_cod_original_cell_volume 2394.1(2)
_cod_database_code 4316778

loop_
_symmetry_equiv_pos_as_xyz
'x, y, z'
'-x, -y, -z'

loop_
_atom_site_label
_atom_site_type_symbol
_atom_site_fract_x
_atom_site_fract_y
_atom_site_fract_z
_atom_site_U_iso_or_equiv
_atom_site_adp_type
_atom_site_occupancy
_atom_site_symmetry_multiplicity
_atom_site_calc_flag
_atom_site_refinement_flags
_atom_site_disorder_assembly
_atom_site_disorder_group
Li Li 0.5849(3) 0.5386(3) 0.5659(2) 0.0464(8) Uani 1 1 d . . .
O1 O 0.56062(12) 0.47294(13) 0.44389(9) 0.0421(3) Uani 1 1 d . . .
O2 O 0.61011(12) 0.42007(12) 0.60359(8) 0.0416(3) Uani 1 1 d . . .
O3 O 0.75297(14) 0.68296(14) 0.65689(9) 0.0522(4) Uani 1 1 d . . .
H2A H 0.7869 0.7549 0.6625 0.078 Uiso 1 1 calc R . .
C1 C 0.62478(17) 0.42712(17) 0.42242(12) 0.0369(4) Uani 1 1 d . . .
C2 C 0.68691(18) 0.45565(18) 0.36056(12) 0.0407(5) Uani 1 1 d . . .
C3 C 0.75267(19) 0.4032(2) 0.34296(14) 0.0483(5) Uani 1 1 d . . .
H3A H 0.7928 0.4216 0.3025 0.058 Uiso 1 1 calc R . .
C4 C 0.7628(2) 0.3254(2) 0.38143(14) 0.0474(5) Uani 1 1 d . . .
C5 C 0.70326(19) 0.29977(19) 0.44198(13) 0.0453(5) Uani 1 1 d . . .
H5A H 0.7085 0.2485 0.4695 0.054 Uiso 1 1 calc R . .
C6 C 0.63595(18) 0.34913(17) 0.46254(12) 0.0399(5) Uani 1 1 d . . .
C7 C 0.56825(19) 0.31656(18) 0.52615(13) 0.0433(5) Uani 1 1 d . . .
H7A H 0.4825 0.2800 0.4969 0.052 Uiso 1 1 calc R . .
H7B H 0.5773 0.2565 0.5438 0.052 Uiso 1 1 calc R . .
C8 C 0.73110(19) 0.4687(2) 0.65795(13) 0.0454(5) Uani 1 1 d . . .
H8A H 0.7885 0.5031 0.6278 0.055 Uiso 1 1 calc R . .
H8B H 0.7370 0.4049 0.6717 0.055 Uiso 1 1 calc R . .
C9 C 0.75958(18) 0.56524(18) 0.74044(13) 0.0420(5) Uani 1 1 d . . .
C10 C 0.7737(2) 0.5468(2) 0.81930(14) 0.0507(5) Uani 1 1 d . . .
H10A H 0.7662 0.4747 0.8205 0.061 Uiso 1 1 calc R . .
C11 C 0.7989(2) 0.6338(2) 0.89693(14) 0.0557(6) Uani 1 1 d . . .
C12 C 0.8075(2) 0.7385(2) 0.89235(15) 0.0541(6) Uani 1 1 d . . .
H12A H 0.8239 0.7969 0.9438 0.065 Uiso 1 1 calc R . .
C13 C 0.79287(19) 0.76199(19) 0.81483(14) 0.0472(5) Uani 1 1 d . . .
C14 C 0.77039(18) 0.67275(18) 0.73898(13) 0.0418(5) Uani 1 1 d . . .
C15 C 0.6739(2) 0.5351(2) 0.31257(14) 0.0467(5) Uani 1 1 d . . .
C16 C 0.5426(2) 0.4667(3) 0.25234(16) 0.0664(7) Uani 1 1 d . . .
H16A H 0.4888 0.4463 0.2863 0.100 Uiso 1 1 calc R . .
H16B H 0.5241 0.3937 0.2097 0.100 Uiso 1 1 calc R . .
H16C H 0.5326 0.5170 0.2232 0.100 Uiso 1 1 calc R . .
C17 C 0.7560(3) 0.5641(3) 0.25414(19) 0.0713(8) Uani 1 1 d . . .
H17A H 0.8395 0.6074 0.2899 0.107 Uiso 1 1 calc R . .
H17B H 0.7440 0.6132 0.2245 0.107 Uiso 1 1 calc R . .
H17C H 0.7352 0.4898 0.2118 0.107 Uiso 1 1 calc R . .
C18 C 0.7142(2) 0.65959(19) 0.37719(14) 0.0475(5) Uani 1 1 d . . .
C19 C 0.6569(2) 0.7196(2) 0.36433(19) 0.0619(6) Uani 1 1 d . . .
H19A H 0.5855 0.6807 0.3175 0.074 Uiso 1 1 calc R . .
C20 C 0.7027(3) 0.8369(3) 0.4194(3) 0.0823(10) Uani 1 1 d . . .
H20A H 0.6625 0.8758 0.4090 0.099 Uiso 1 1 calc R . .
C21 C 0.8070(4) 0.8950(3) 0.4889(2) 0.0895(10) Uani 1 1 d . . .
H21A H 0.8381 0.9734 0.5261 0.107 Uiso 1 1 calc R . .
C22 C 0.8642(3) 0.8379(3) 0.5030(2) 0.0931(10) Uani 1 1 d . . .
H22A H 0.9352 0.8775 0.5502 0.112 Uiso 1 1 calc R . .
C23 C 0.8196(3) 0.7215(2) 0.44878(18) 0.0702(7) Uani 1 1 d . . .
H23A H 0.8607 0.6839 0.4603 0.084 Uiso 1 1 calc R . .
C24 C 0.8384(2) 0.2725(2) 0.35568(17) 0.0593(6) Uani 1 1 d . . .
C25 C 0.8198(3) 0.1709(3) 0.3901(2) 0.0830(9) Uani 1 1 d . . .
H25A H 0.8694 0.1420 0.3736 0.125 Uiso 1 1 calc R . .
H25B H 0.7359 0.1054 0.3657 0.125 Uiso 1 1 calc R . .
H25C H 0.8423 0.2012 0.4527 0.125 Uiso 1 1 calc R . .
C26 C 0.9742(3) 0.3754(3) 0.3962(3) 0.1044(13) Uani 1 1 d . . .
H26A H 1.0228 0.3440 0.3817 0.157 Uiso 1 1 calc R . .
H26B H 0.9950 0.4070 0.4586 0.157 Uiso 1 1 calc R . .
H26C H 0.9893 0.4391 0.3735 0.157 Uiso 1 1 calc R . .
C27 C 0.7987(3) 0.2192(2) 0.25612(17) 0.0600(6) Uani 1 1 d . . .
C28 C 0.8782(4) 0.2486(4) 0.2087(3) 0.1020(12) Uani 1 1 d . . .
H28A H 0.9604 0.3071 0.2371 0.122 Uiso 1 1 calc R . .
C29 C 0.8351(7) 0.1905(7) 0.1184(4) 0.163(3) Uani 1 1 d . . .
H29A H 0.8896 0.2097 0.0873 0.195 Uiso 1 1 calc R . .
C30 C 0.7167(9) 0.1075(8) 0.0753(3) 0.179(4) Uani 1 1 d . . .
H30A H 0.6905 0.0708 0.0148 0.215 Uiso 1 1 calc R . .
C31 C 0.6338(5) 0.0759(4) 0.1187(3) 0.1302(17) Uani 1 1 d . . .
H31A H 0.5518 0.0177 0.0890 0.156 Uiso 1 1 calc R . .
C32 C 0.6766(3) 0.1342(3) 0.2093(2) 0.0858(9) Uani 1 1 d . . .
H32A H 0.6210 0.1152 0.2395 0.103 Uiso 1 1 calc R . .
C33 C 0.8193(3) 0.6098(3) 0.98271(16) 0.0717(8) Uani 1 1 d . . .
C34 C 0.8348(4) 0.7082(3) 1.06014(18) 0.1106(14) Uani 1 1 d . . .
H34A H 0.7623 0.7097 1.0502 0.166 Uiso 1 1 calc R . .
H34B H 0.9025 0.7857 1.0664 0.166 Uiso 1 1 calc R . .
H34C H 0.8493 0.6911 1.1125 0.166 Uiso 1 1 calc R . .
C35 C 0.9373(3) 0.6108(5) 1.0012(3) 0.1228(16) Uani 1 1 d . . .
H35A H 1.0038 0.6881 1.0059 0.184 Uiso 1 1 calc R . .
H35B H 0.9291 0.5479 0.9542 0.184 Uiso 1 1 calc R . .
H35C H 0.9527 0.5969 1.0549 0.184 Uiso 1 1 calc R . .
C36 C 0.7099(3) 0.4873(2) 0.97483(16) 0.0654(7) Uani 1 1 d . . .
C37 C 0.7213(5) 0.4110(4) 1.0125(3) 0.1139(13) Uani 1 1 d . . .
H37A H 0.7983 0.4303 1.0415 0.137 Uiso 1 1 calc R . .
C38 C 0.6174(7) 0.3031(5) 1.0080(4) 0.153(2) Uani 1 1 d . . .
H38A H 0.6255 0.2519 1.0342 0.184 Uiso 1 1 calc R . .
C39 C 0.5042(7) 0.2751(5) 0.9643(4) 0.149(2) Uani 1 1 d . . .
H39A H 0.4353 0.2047 0.9612 0.179 Uiso 1 1 calc R . .
C40 C 0.4924(5) 0.3475(4) 0.9264(3) 0.1375(17) Uani 1 1 d . . .
H40A H 0.4157 0.3268 0.8954 0.165 Uiso 1 1 calc R . .
C41 C 0.5948(3) 0.4540(3) 0.9333(2) 0.1005(12) Uani 1 1 d . . .
H41A H 0.5847 0.5054 0.9085 0.121 Uiso 1 1 calc R . .
C42 C 0.8020(2) 0.8798(2) 0.81170(17) 0.0562(6) Uani 1 1 d . . .
C43 C 0.8312(3) 0.9659(3) 0.9034(2) 0.0812(9) Uani 1 1 d . . .
H43A H 0.8366 1.0382 0.8991 0.122 Uiso 1 1 calc R . .
H43B H 0.9072 0.9869 0.9411 0.122 Uiso 1 1 calc R . .
H43C H 0.7679 0.9260 0.9271 0.122 Uiso 1 1 calc R . .
C44 C 0.6789(3) 0.8485(3) 0.7541(3) 0.0876(10) Uani 1 1 d . . .
H44A H 0.6579 0.7947 0.6963 0.131 Uiso 1 1 calc R . .
H44B H 0.6853 0.9216 0.7509 0.131 Uiso 1 1 calc R . .
H44C H 0.6171 0.8095 0.7792 0.131 Uiso 1 1 calc R . .
C45 C 0.9092(2) 0.95037(19) 0.78024(15) 0.0515(6) Uani 1 1 d . . .
C46 C 0.9089(3) 1.0212(2) 0.73088(19) 0.0793(9) Uani 1 1 d . . .
H46A H 0.8393 1.0220 0.7123 0.095 Uiso 1 1 calc R . .
C47 C 1.0082(4) 1.0893(3) 0.7091(2) 0.1017(13) Uani 1 1 d . . .
H47A H 1.0057 1.1367 0.6767 0.122 Uiso 1 1 calc R . .
C48 C 1.1116(4) 1.0890(3) 0.7343(3) 0.1038(14) Uani 1 1 d . . .
H48A H 1.1786 1.1350 0.7185 0.125 Uiso 1 1 calc R . .
C49 C 1.1152(3) 1.0209(3) 0.7826(3) 0.0919(11) Uani 1 1 d . . .
H49A H 1.1849 1.0195 0.7997 0.110 Uiso 1 1 calc R . .
C50 C 1.0142(2) 0.9524(2) 0.8068(2) 0.0686(7) Uani 1 1 d . . .
H50A H 1.0182 0.9078 0.8412 0.082 Uiso 1 1 calc R . .
C51 C 0.9100(8) 1.3371(8) 0.7460(5) 0.198(3) Uiso 1 1 d . . .
C52 C 0.8012(7) 1.2413(6) 0.7153(5) 0.0870(18) Uiso 0.50 1 d P . .
C52' C 0.6631(13) 1.1045(12) 0.6497(10) 0.146(4) Uiso 0.50 1 d P . .
C53 C 0.7491(6) 1.1530(6) 0.6234(4) 0.1450(18) Uiso 1 1 d . . .
C54 C 0.6410(11) 1.0569(12) 0.5971(9) 0.140(4) Uiso 0.50 1 d P . .
C54' C 0.8001(10) 1.2655(9) 0.7830(6) 0.115(3) Uiso 0.50 1 d P . .
C55 C 0.5755(10) 1.0491(10) 0.6570(7) 0.240(4) Uiso 1 1 d . . .
C56 C 0.6104(13) 1.1279(12) 0.7529(9) 0.162(4) Uiso 0.50 1 d P . .
C56' C 0.8517(11) 1.2398(11) 0.6538(8) 0.142(3) Uiso 0.50 1 d P . .
C57 C 0.7129(8) 1.1999(7) 0.7610(5) 0.169(2) Uiso 1 1 d . . .

loop_
_atom_site_aniso_label
_atom_site_aniso_U_11
_atom_site_aniso_U_22
_atom_site_aniso_U_33
_atom_site_aniso_U_23
_atom_site_aniso_U_13
_atom_site_aniso_U_12
Li 0.0435(19) 0.057(2) 0.0407(18) 0.0109(15) 0.0124(15) 0.0319(17)
O1 0.0430(8) 0.0547(8) 0.0411(7) 0.0172(6) 0.0203(6) 0.0332(7)
O2 0.0394(8) 0.0489(8) 0.0354(7) 0.0111(6) 0.0129(6) 0.0246(7)
O3 0.0562(9) 0.0491(8) 0.0446(8) 0.0218(7) 0.0130(7) 0.0226(7)
C1 0.0336(10) 0.0400(10) 0.0362(10) 0.0092(8) 0.0133(8) 0.0205(9)
C2 0.0395(11) 0.0442(11) 0.0380(10) 0.0121(9) 0.0168(8) 0.0222(9)
C3 0.0468(12) 0.0528(12) 0.0478(12) 0.0131(10) 0.0267(10) 0.0271(10)
C4 0.0473(12) 0.0517(12) 0.0497(12) 0.0121(10) 0.0198(10) 0.0325(10)
C5 0.0510(12) 0.0452(11) 0.0432(11) 0.0111(9) 0.0166(9) 0.0299(10)
C6 0.0411(11) 0.0403(10) 0.0369(10) 0.0100(8) 0.0152(8) 0.0219(9)
C7 0.0483(12) 0.0399(11) 0.0409(11) 0.0134(9) 0.0189(9) 0.0223(10)
C8 0.0436(12) 0.0535(12) 0.0429(11) 0.0141(9) 0.0124(9) 0.0307(10)
C9 0.0374(11) 0.0474(11) 0.0388(10) 0.0143(9) 0.0109(8) 0.0221(9)
C10 0.0559(13) 0.0484(12) 0.0426(12) 0.0157(10) 0.0093(10) 0.0269(11)
C11 0.0570(14) 0.0536(13) 0.0410(12) 0.0166(10) 0.0127(10) 0.0202(11)
C12 0.0540(13) 0.0478(12) 0.0443(12) 0.0081(10) 0.0172(10) 0.0193(11)
C13 0.0408(11) 0.0433(11) 0.0514(12) 0.0153(10) 0.0174(9) 0.0185(9)
C14 0.0366(10) 0.0463(11) 0.0408(11) 0.0167(9) 0.0135(8) 0.0205(9)
C15 0.0495(12) 0.0538(12) 0.0412(11) 0.0190(10) 0.0223(9) 0.0278(10)
C16 0.0664(16) 0.0731(16) 0.0503(14) 0.0239(12) 0.0071(12) 0.0342(14)
C17 0.093(2) 0.0748(17) 0.0697(16) 0.0380(14) 0.0554(16) 0.0480(16)
C18 0.0518(13) 0.0487(12) 0.0509(12) 0.0247(10) 0.0256(10) 0.0277(11)
C19 0.0639(15) 0.0652(15) 0.0761(17) 0.0376(13) 0.0358(13) 0.0395(13)
C20 0.109(3) 0.0676(18) 0.118(3) 0.054(2) 0.072(2) 0.062(2)
C21 0.115(3) 0.0545(17) 0.089(2) 0.0184(16) 0.035(2) 0.0409(19)
C22 0.097(2) 0.0576(17) 0.087(2) 0.0041(15) 0.0047(18) 0.0324(17)
C23 0.0717(17) 0.0585(16) 0.0688(17) 0.0145(13) 0.0092(14) 0.0347(14)
C24 0.0575(14) 0.0664(15) 0.0651(15) 0.0135(12) 0.0259(12) 0.0437(13)
C25 0.119(3) 0.108(2) 0.0790(19) 0.0373(17) 0.0463(18) 0.095(2)
C26 0.0546(17) 0.093(2) 0.140(3) -0.005(2) 0.0192(18) 0.0457(17)
C27 0.0760(17) 0.0619(15) 0.0692(16) 0.0249(13) 0.0400(14) 0.0505(14)
C28 0.133(3) 0.146(3) 0.120(3) 0.081(3) 0.093(3) 0.111(3)
C29 0.273(8) 0.291(9) 0.134(5) 0.143(6) 0.155(5) 0.245(8)
C30 0.332(10) 0.287(9) 0.071(3) 0.058(4) 0.075(5) 0.274(9)
C31 0.180(5) 0.128(3) 0.071(2) -0.005(2) 0.004(3) 0.104(3)
C32 0.095(2) 0.078(2) 0.0700(19) 0.0087(15) 0.0216(17) 0.0454(19)
C33 0.0802(19) 0.0735(17) 0.0425(13) 0.0217(12) 0.0123(12) 0.0304(15)
C34 0.160(4) 0.0701(19) 0.0413(15) 0.0138(14) 0.0240(18) 0.025(2)
C35 0.092(3) 0.190(4) 0.082(2) 0.071(3) 0.0100(19) 0.069(3)
C36 0.093(2) 0.0615(15) 0.0459(13) 0.0246(11) 0.0246(13) 0.0422(15)
C37 0.167(4) 0.101(3) 0.098(3) 0.052(2) 0.036(3) 0.085(3)
C38 0.222(7) 0.091(3) 0.166(5) 0.086(3) 0.067(5) 0.080(4)
C39 0.178(6) 0.088(3) 0.166(5) 0.069(3) 0.073(5) 0.046(4)
C40 0.107(3) 0.112(3) 0.141(4) 0.056(3) 0.041(3) 0.017(3)
C41 0.086(2) 0.106(3) 0.102(3) 0.064(2) 0.031(2) 0.035(2)
C42 0.0552(14) 0.0446(12) 0.0659(15) 0.0158(11) 0.0219(12) 0.0259(11)
C43 0.100(2) 0.0584(16) 0.091(2) 0.0202(14) 0.0582(18) 0.0416(16)
C44 0.0650(18) 0.0645(17) 0.137(3) 0.0347(18) 0.0230(18) 0.0409(15)
C45 0.0579(14) 0.0372(11) 0.0510(12) 0.0099(9) 0.0182(10) 0.0220(10)
C46 0.088(2) 0.0560(16) 0.0718(18) 0.0276(14) 0.0156(15) 0.0248(15)
C47 0.130(3) 0.0617(19) 0.074(2) 0.0298(16) 0.035(2) 0.021(2)
C48 0.126(3) 0.0476(16) 0.106(3) 0.0155(17) 0.081(3) 0.0159(19)
C49 0.078(2) 0.0569(17) 0.134(3) 0.0212(19) 0.061(2) 0.0281(15)
C50 0.0640(17) 0.0517(14) 0.093(2) 0.0272(14) 0.0374(15) 0.0291(13)

loop_
_atom_type_symbol
_atom_type_description
_atom_type_scat_dispersion_real
_atom_type_scat_dispersion_imag
_atom_type_scat_source
C C 0.0033 0.0016 'International Tables Vol C Tables 4.2.6.8 and 6.1.1.4'
H H 0.0000 0.0000 'International Tables Vol C Tables 4.2.6.8 and 6.1.1.4'
O O 0.0106 0.0060 'International Tables Vol C Tables 4.2.6.8 and 6.1.1.4'
Li Li -0.0003 0.0001 'International Tables Vol C Tables 4.2.6.8 and 6.1.1.4'

loop_
_geom_angle_atom_site_label_1
_geom_angle_atom_site_label_2
_geom_angle_atom_site_label_3
_geom_angle
_geom_angle_site_symmetry_1
_geom_angle_site_symmetry_3
_geom_angle_publ_flag
O1 Li O1 98.71(16) 2_666 . ?
O1 Li O2 119.2(2) 2_666 . ?
O1 Li O2 97.93(16) . . ?
O1 Li O3 124.89(19) 2_666 . ?
O1 Li O3 123.31(18) . . ?
O2 Li O3 90.75(15) . . ?
O1 Li Li 50.78(13) 2_666 2_666 ?
O1 Li Li 47.93(12) . 2_666 ?
O2 Li Li 118.4(2) . 2_666 ?
O3 Li Li 149.3(3) . 2_666 ?
C1 O1 Li 151.46(17) . 2_666 ?
C1 O1 Li 117.75(16) . . ?
Li O1 Li 81.29(16) 2_666 . ?
C8 O2 C7 112.72(15) . . ?
C8 O2 Li 114.93(16) . . ?
C7 O2 Li 108.05(15) . . ?
C14 O3 Li 112.52(15) . . ?
C14 O3 H2A 109.5 . . ?
Li O3 H2A 127.3 . . ?
O1 C1 C6 119.94(16) . . ?
O1 C1 C2 122.28(18) . . ?
C6 C1 C2 117.77(17) . . ?
C3 C2 C1 117.75(19) . . ?
C3 C2 C15 122.17(18) . . ?
C1 C2 C15 119.99(17) . . ?
C4 C3 C2 124.71(19) . . ?
C4 C3 H3A 117.6 . . ?
C2 C3 H3A 117.6 . . ?
C5 C4 C3 116.85(18) . . ?
C5 C4 C24 123.6(2) . . ?
C3 C4 C24 119.57(19) . . ?
C4 C5 C6 121.4(2) . . ?
C4 C5 H5A 119.3 . . ?
C6 C5 H5A 119.3 . . ?
C5 C6 C1 121.56(18) . . ?
C5 C6 C7 120.50(19) . . ?
C1 C6 C7 117.90(17) . . ?
O2 C7 C6 113.23(16) . . ?
O2 C7 H7A 108.9 . . ?
C6 C7 H7A 108.9 . . ?
O2 C7 H7B 108.9 . . ?
C6 C7 H7B 108.9 . . ?
H7A C7 H7B 107.7 . . ?
O2 C8 C9 108.18(15) . . ?
O2 C8 H8A 110.1 . . ?
C9 C8 H8A 110.1 . . ?
O2 C8 H8B 110.1 . . ?
C9 C8 H8B 110.1 . . ?
H8A C8 H8B 108.4 . . ?
C10 C9 C14 119.08(19) . . ?
C10 C9 C8 119.87(19) . . ?
C14 C9 C8 121.04(18) . . ?
C9 C10 C11 121.4(2) . . ?
C9 C10 H10A 119.3 . . ?
C11 C10 H10A 119.3 . . ?
C12 C11 C10 117.6(2) . . ?
C12 C11 C33 123.8(2) . . ?
C10 C11 C33 118.6(2) . . ?
C11 C12 C13 123.7(2) . . ?
C11 C12 H12A 118.1 . . ?
C13 C12 H12A 118.1 . . ?
C12 C13 C14 116.4(2) . . ?
C12 C13 C42 122.5(2) . . ?
C14 C13 C42 121.1(2) . . ?
C9 C14 O3 115.28(18) . . ?
C9 C14 C13 121.78(19) . . ?
O3 C14 C13 122.90(19) . . ?
C2 C15 C16 108.69(18) . . ?
C2 C15 C18 111.26(17) . . ?
C16 C15 C18 112.42(19) . . ?
C2 C15 C17 112.21(19) . . ?
C16 C15 C17 107.0(2) . . ?
C18 C15 C17 105.16(18) . . ?
C15 C16 H16A 109.5 . . ?
C15 C16 H16B 109.5 . . ?
H16A C16 H16B 109.5 . . ?
C15 C16 H16C 109.5 . . ?
H16A C16 H16C 109.5 . . ?
H16B C16 H16C 109.5 . . ?
C15 C17 H17A 109.5 . . ?
C15 C17 H17B 109.5 . . ?
H17A C17 H17B 109.5 . . ?
C15 C17 H17C 109.5 . . ?
H17A C17 H17C 109.5 . . ?
H17B C17 H17C 109.5 . . ?
C19 C18 C23 116.7(2) . . ?
C19 C18 C15 123.3(2) . . ?
C23 C18 C15 119.8(2) . . ?
C18 C19 C20 121.8(3) . . ?
C18 C19 H19A 119.1 . . ?
C20 C19 H19A 119.1 . . ?
C21 C20 C19 119.8(3) . . ?
C21 C20 H20A 120.1 . . ?
C19 C20 H20A 120.1 . . ?
C22 C21 C20 119.5(3) . . ?
C22 C21 H21A 120.3 . . ?
C20 C21 H21A 120.3 . . ?
C21 C22 C23 121.3(3) . . ?
C21 C22 H22A 119.3 . . ?
C23 C22 H22A 119.3 . . ?
C22 C23 C18 121.0(3) . . ?
C22 C23 H23A 119.5 . . ?
C18 C23 H23A 119.5 . . ?
C25 C24 C27 107.5(2) . . ?
C25 C24 C26 107.7(3) . . ?
C27 C24 C26 112.2(2) . . ?
C25 C24 C4 112.4(2) . . ?
C27 C24 C4 108.9(2) . . ?
C26 C24 C4 108.2(2) . . ?
C24 C25 H25A 109.5 . . ?
C24 C25 H25B 109.5 . . ?
H25A C25 H25B 109.5 . . ?
C24 C25 H25C 109.5 . . ?
H25A C25 H25C 109.5 . . ?
H25B C25 H25C 109.5 . . ?
C24 C26 H26A 109.5 . . ?
C24 C26 H26B 109.5 . . ?
H26A C26 H26B 109.5 . . ?
C24 C26 H26C 109.5 . . ?
H26A C26 H26C 109.5 . . ?
H26B C26 H26C 109.5 . . ?
C28 C27 C32 117.0(3) . . ?
C28 C27 C24 123.7(3) . . ?
C32 C27 C24 119.2(2) . . ?
C27 C28 C29 120.0(5) . . ?
C27 C28 H28A 120.0 . . ?
C29 C28 H28A 120.0 . . ?
C30 C29 C28 121.5(5) . . ?
C30 C29 H29A 119.3 . . ?
C28 C29 H29A 119.3 . . ?
C29 C30 C31 121.0(5) . . ?
C29 C30 H30A 119.5 . . ?
C31 C30 H30A 119.5 . . ?
C30 C31 C32 117.7(5) . . ?
C30 C31 H31A 121.2 . . ?
C32 C31 H31A 121.2 . . ?
C27 C32 C31 122.8(4) . . ?
C27 C32 H32A 118.6 . . ?
C31 C32 H32A 118.6 . . ?
C34 C33 C11 112.0(3) . . ?
C34 C33 C35 107.7(3) . . ?
C11 C33 C35 107.8(2) . . ?
C34 C33 C36 107.9(2) . . ?
C11 C33 C36 110.1(2) . . ?
C35 C33 C36 111.3(3) . . ?
C33 C34 H34A 109.5 . . ?
C33 C34 H34B 109.5 . . ?
H34A C34 H34B 109.5 . . ?
C33 C34 H34C 109.5 . . ?
H34A C34 H34C 109.5 . . ?
H34B C34 H34C 109.5 . . ?
C33 C35 H35A 109.5 . . ?
C33 C35 H35B 109.5 . . ?
H35A C35 H35B 109.5 . . ?
C33 C35 H35C 109.5 . . ?
H35A C35 H35C 109.5 . . ?
H35B C35 H35C 109.5 . . ?
C41 C36 C37 116.9(3) . . ?
C41 C36 C33 120.0(3) . . ?
C37 C36 C33 123.0(3) . . ?
C36 C37 C38 120.7(5) . . ?
C36 C37 H37A 119.6 . . ?
C38 C37 H37A 119.6 . . ?
C39 C38 C37 119.0(4) . . ?
C39 C38 H38A 120.5 . . ?
C37 C38 H38A 120.5 . . ?
C40 C39 C38 120.7(5) . . ?
C40 C39 H39A 119.7 . . ?
C38 C39 H39A 119.7 . . ?
C39 C40 C41 119.5(5) . . ?
C39 C40 H40A 120.2 . . ?
C41 C40 H40A 120.2 . . ?
C36 C41 C40 123.2(4) . . ?
C36 C41 H41A 118.4 . . ?
C40 C41 H41A 118.4 . . ?
C45 C42 C13 109.16(19) . . ?
C45 C42 C43 105.6(2) . . ?
C13 C42 C43 111.7(2) . . ?
C45 C42 C44 113.6(2) . . ?
C13 C42 C44 109.5(2) . . ?
C43 C42 C44 107.3(2) . . ?
C42 C43 H43A 109.5 . . ?
C42 C43 H43B 109.5 . . ?
H43A C43 H43B 109.5 . . ?
C42 C43 H43C 109.5 . . ?
H43A C43 H43C 109.5 . . ?
H43B C43 H43C 109.5 . . ?
C42 C44 H44A 109.5 . . ?
C42 C44 H44B 109.5 . . ?
H44A C44 H44B 109.5 . . ?
C42 C44 H44C 109.5 . . ?
H44A C44 H44C 109.5 . . ?
H44B C44 H44C 109.5 . . ?
C50 C45 C46 117.3(3) . . ?
C50 C45 C42 119.8(2) . . ?
C46 C45 C42 122.7(2) . . ?
C47 C46 C45 121.5(3) . . ?
C47 C46 H46A 119.3 . . ?
C45 C46 H46A 119.3 . . ?
C46 C47 C48 120.9(3) . . ?
C46 C47 H47A 119.6 . . ?
C48 C47 H47A 119.6 . . ?
C49 C48 C47 119.3(3) . . ?
C49 C48 H48A 120.4 . . ?
C47 C48 H48A 120.4 . . ?
C48 C49 C50 120.1(4) . . ?
C48 C49 H49A 120.0 . . ?
C50 C49 H49A 120.0 . . ?
C45 C50 C49 121.0(3) . . ?
C45 C50 H50A 119.5 . . ?
C49 C50 H50A 119.5 . . ?
C52 C51 C56' 54.4(6) . . ?
C52 C51 C54' 42.5(5) . . ?
C56' C51 C54' 96.4(7) . . ?
C51 C52 C57 127.6(8) . . ?
C51 C52 C53 122.5(7) . . ?
C57 C52 C53 109.9(6) . . ?
C51 C52 C52' 165.7(9) . . ?
C57 C52 C52' 66.7(6) . . ?
C53 C52 C52' 43.2(5) . . ?
C55 C52' C53 166.7(17) . . ?
C55 C52' C52 136.0(15) . . ?
C53 C52' C52 56.9(7) . . ?
C55 C52' C57 87.6(12) . . ?
C53 C52' C57 105.4(10) . . ?
C52 C52' C57 48.5(5) . . ?
C56' C53 C52' 136.7(11) . . ?
C56' C53 C54 174.6(10) . . ?
C52' C53 C54 39.9(7) . . ?
C56' C53 C52 57.0(6) . . ?
C52' C53 C52 79.9(8) . . ?
C54 C53 C52 119.7(8) . . ?
C53 C54 C55 115.6(12) . . ?
C57 C54' C51 139.9(11) . . ?
C52' C55 C54 37.3(9) . . ?
C52' C55 C56 95.7(13) . . ?
C54 C55 C56 132.9(12) . . ?
C57 C56 C55 96.4(11) . . ?
C53 C56' C51 126.0(10) . . ?
C54' C57 C56 166.1(13) . . ?
C54' C57 C52 49.1(7) . . ?
C56 C57 C52 144.8(10) . . ?
C54' C57 C52' 113.2(10) . . ?
C56 C57 C52' 80.3(9) . . ?
C52 C57 C52' 64.8(6) . . ?

loop_
_geom_bond_atom_site_label_1
_geom_bond_atom_site_label_2
_geom_bond_distance
_geom_bond_site_symmetry_2
_geom_bond_publ_flag
Li O1 1.839(4) 2_666 ?
Li O1 1.919(4) . ?
Li O2 1.984(4) . ?
Li O3 2.096(4) . ?
Li Li 2.449(7) 2_666 ?
O1 C1 1.321(2) . ?
O1 Li 1.839(4) 2_666 ?
O2 C8 1.433(2) . ?
O2 C7 1.451(2) . ?
O3 C14 1.392(2) . ?
O3 H2A 0.8200 . ?
C1 C6 1.413(3) . ?
C1 C2 1.429(3) . ?
C2 C3 1.391(3) . ?
C2 C15 1.524(3) . ?
C3 C4 1.388(3) . ?
C3 H3A 0.9300 . ?
C4 C5 1.385(3) . ?
C4 C24 1.547(3) . ?
C5 C6 1.390(3) . ?
C5 H5A 0.9300 . ?
C6 C7 1.505(3) . ?
C7 H7A 0.9700 . ?
C7 H7B 0.9700 . ?
C8 C9 1.502(3) . ?
C8 H8A 0.9700 . ?
C8 H8B 0.9700 . ?
C9 C10 1.385(3) . ?
C9 C14 1.389(3) . ?
C10 C11 1.393(3) . ?
C10 H10A 0.9300 . ?
C11 C12 1.377(3) . ?
C11 C33 1.538(3) . ?
C12 C13 1.396(3) . ?
C12 H12A 0.9300 . ?
C13 C14 1.401(3) . ?
C13 C42 1.543(3) . ?
C15 C16 1.528(3) . ?
C15 C18 1.540(3) . ?
C15 C17 1.550(3) . ?
C16 H16A 0.9600 . ?
C16 H16B 0.9600 . ?
C16 H16C 0.9600 . ?
C17 H17A 0.9600 . ?
C17 H17B 0.9600 . ?
C17 H17C 0.9600 . ?
C18 C19 1.375(3) . ?
C18 C23 1.391(4) . ?
C19 C20 1.390(4) . ?
C19 H19A 0.9300 . ?
C20 C21 1.368(5) . ?
C20 H20A 0.9300 . ?
C21 C22 1.344(5) . ?
C21 H21A 0.9300 . ?
C22 C23 1.379(4) . ?
C22 H22A 0.9300 . ?
C23 H23A 0.9300 . ?
C24 C25 1.526(4) . ?
C24 C27 1.527(4) . ?
C24 C26 1.545(4) . ?
C25 H25A 0.9600 . ?
C25 H25B 0.9600 . ?
C25 H25C 0.9600 . ?
C26 H26A 0.9600 . ?
C26 H26B 0.9600 . ?
C26 H26C 0.9600 . ?
C27 C28 1.383(4) . ?
C27 C32 1.388(4) . ?
C28 C29 1.391(7) . ?
C28 H28A 0.9300 . ?
C29 C30 1.342(10) . ?
C29 H29A 0.9300 . ?
C30 C31 1.368(9) . ?
C30 H30A 0.9300 . ?
C31 C32 1.396(5) . ?
C31 H31A 0.9300 . ?
C32 H32A 0.9300 . ?
C33 C34 1.526(4) . ?
C33 C35 1.539(5) . ?
C33 C36 1.541(4) . ?
C34 H34A 0.9600 . ?
C34 H34B 0.9600 . ?
C34 H34C 0.9600 . ?
C35 H35A 0.9600 . ?
C35 H35B 0.9600 . ?
C35 H35C 0.9600 . ?
C36 C41 1.362(5) . ?
C36 C37 1.369(4) . ?
C37 C38 1.415(7) . ?
C37 H37A 0.9300 . ?
C38 C39 1.374(8) . ?
C38 H38A 0.9300 . ?
C39 C40 1.325(8) . ?
C39 H39A 0.9300 . ?
C40 C41 1.382(5) . ?
C40 H40A 0.9300 . ?
C41 H41A 0.9300 . ?
C42 C45 1.540(3) . ?
C42 C43 1.544(4) . ?
C42 C44 1.546(4) . ?
C43 H43A 0.9600 . ?
C43 H43B 0.9600 . ?
C43 H43C 0.9600 . ?
C44 H44A 0.9600 . ?
C44 H44B 0.9600 . ?
C44 H44C 0.9600 . ?
C45 C50 1.374(4) . ?
C45 C46 1.389(4) . ?
C46 C47 1.363(5) . ?
C46 H46A 0.9300 . ?
C47 C48 1.368(6) . ?
C47 H47A 0.9300 . ?
C48 C49 1.359(6) . ?
C48 H48A 0.9300 . ?
C49 C50 1.403(4) . ?
C49 H49A 0.9300 . ?
C50 H50A 0.9300 . ?
C51 C52 1.291(10) . ?
C51 C56' 1.542(13) . ?
C51 C54' 1.627(13) . ?
C52 C57 1.459(10) . ?
C52 C53 1.500(9) . ?
C52 C52' 1.762(16) . ?
C52' C55 1.085(14) . ?
C52' C53 1.226(14) . ?
C52' C57 1.789(15) . ?
C53 C56' 1.201(12) . ?
C53 C54 1.291(13) . ?
C54 C55 1.419(15) . ?
C54' C57 0.991(10) . ?
C55 C56 1.545(15) . ?
C56 C57 1.190(13) . ?
